data_4036052
loop_
_publ_author_name
'Ganesh Kumar, Mothukuri'
'Veeresh, Kuruva'
'Nalawade, Sachin A.'
'Nithun, Raj V.'
'Gopi, Hosahudya N.'

_publ_section_title
;
 Direct Transformation of N-protected \a,\b-Unsaturated \g-Amino Amides
 into \g-Lactams through a Base Mediated Molecular Rearrangement.
;
_journal_name_full 'The Journal of organic chemistry'
_journal_paper_doi 10.1021/acs.joc.9b01936
_journal_year 2019
_chemical_formula_sum 'C41 H44 Cl6 N5 O4'
_chemical_formula_weight 883.51
_space_group_crystal_system triclinic
_space_group_IT_number 2
_space_group_name_Hall '-P 1'
_space_group_name_H-M_alt 'P -1'
_atom_sites_solution_hydrogens geom
_audit_creation_method SHELXL-2016/6
_cell_angle_alpha 93.454(5)
_cell_angle_beta 93.826(5)
_cell_angle_gamma 98.649(5)
_cell_formula_units_Z 2
_cell_length_a 6.6014(15)
_cell_length_b 9.469(2)
_cell_length_c 35.287(8)
_cell_measurement_reflns_used 5287
_cell_measurement_temperature 296(2)
_cell_measurement_theta_max 25.73
_cell_measurement_theta_min 2.32
_cell_volume 2170.3(8)
_computing_structure_refinement 'SHELXL-2016/6 (Sheldrick, 2016)'
_computing_structure_solution 'SHELXT 2014/5 (Sheldrick, 2014)'
_diffrn_ambient_temperature 296(2)
_diffrn_measured_fraction_theta_full 1.000
_diffrn_measured_fraction_theta_max 0.994
_diffrn_measurement_device_type 'Bruker APEX-II CCD'
_diffrn_measurement_method '\f and \w scans'
_diffrn_radiation_type MoK\a
_diffrn_radiation_wavelength 0.71073
_diffrn_reflns_av_R_equivalents 0.0853
_diffrn_reflns_av_unetI/netI 0.0843
_diffrn_reflns_Laue_measured_fraction_full 1.000
_diffrn_reflns_Laue_measured_fraction_max 0.994
_diffrn_reflns_limit_h_max 7
_diffrn_reflns_limit_h_min -8
_diffrn_reflns_limit_k_max 12
_diffrn_reflns_limit_k_min -11
_diffrn_reflns_limit_l_max 47
_diffrn_reflns_limit_l_min -45
_diffrn_reflns_number 41986
_diffrn_reflns_point_group_measured_fraction_full 1.000
_diffrn_reflns_point_group_measured_fraction_max 0.994
_diffrn_reflns_theta_full 25.242
_diffrn_reflns_theta_max 28.586
_diffrn_reflns_theta_min 0.580
_exptl_absorpt_coefficient_mu 0.442
_exptl_crystal_colour colourless
_exptl_crystal_density_diffrn 1.352
_exptl_crystal_description cubic
_exptl_crystal_F_000 1092
_refine_diff_density_max 2.398
_refine_diff_density_min -0.837
_refine_diff_density_rms 0.133
_refine_ls_extinction_method none
_refine_ls_goodness_of_fit_ref 0.781
_refine_ls_hydrogen_treatment constr
_refine_ls_matrix_type full
_refine_ls_number_parameters 507
_refine_ls_number_reflns 11029
_refine_ls_number_restraints 0
_refine_ls_restrained_S_all 0.781
_refine_ls_R_factor_all 0.1283
_refine_ls_R_factor_gt 0.0913
_refine_ls_shift/su_max 0.028
_refine_ls_shift/su_mean 0.000
_refine_ls_structure_factor_coef Fsqd
_refine_ls_weighting_details 'w=1/[\s^2^(Fo^2^)+(0.1989P)^2^+19.3919P] where P=(Fo^2^+2Fc^2^)/3'
_refine_ls_weighting_scheme calc
_refine_ls_wR_factor_gt 0.2631
_refine_ls_wR_factor_ref 0.3006
_reflns_Friedel_coverage 0.000
_reflns_number_gt 7263
_reflns_number_total 11029
_reflns_threshold_expression 'I > 2\s(I)'
_cod_data_source_file jo9b01936_si_002.cif
_cod_data_source_block 5c
_cod_original_cell_volume 2170.3(9)
_cod_database_code 4036052
_shelx_shelxl_version_number 2016/6
_shelx_space_group_comment
;
The symmetry employed for this shelxl refinement is uniquely defined
by the following loop, which should always be used as a source of
symmetry information in preference to the above space-group names.
They are only intended as comments.
;

loop_
_space_group_symop_operation_xyz
'x, y, z'
'-x, -y, -z'

loop_
_atom_site_label
_atom_site_type_symbol
_atom_site_fract_x
_atom_site_fract_y
_atom_site_fract_z
_atom_site_U_iso_or_equiv
_atom_site_adp_type
_atom_site_occupancy
_atom_site_site_symmetry_order
_atom_site_calc_flag
_atom_site_refinement_flags_posn
_atom_site_refinement_flags_adp
Cl2 Cl 0.8932(2) 0.66000(15) 0.21774(4) 0.0328(3) Uani 1 1 d . .
Cl5 Cl 0.1043(2) 0.30901(15) 0.27759(4) 0.0324(3) Uani 1 1 d . .
Cl4 Cl 0.5360(2) 0.41542(15) 0.27334(3) 0.0316(3) Uani 1 1 d . .
Cl1 Cl 0.4963(2) 0.74927(17) 0.22502(4) 0.0370(3) Uani 1 1 d . .
Cl3 Cl 0.8679(2) 0.94117(15) 0.25075(4) 0.0371(3) Uani 1 1 d . .
Cl6 Cl 0.3819(2) 0.12015(16) 0.24984(5) 0.0460(4) Uani 1 1 d . .
O4 O 0.8583(5) 0.6241(3) 0.32193(8) 0.0182(6) Uani 1 1 d . .
O1 O 0.1364(5) 0.3763(4) 0.17721(8) 0.0207(7) Uani 1 1 d . .
O2 O 0.5181(5) 0.3455(3) 0.09250(9) 0.0193(6) Uani 1 1 d . .
O3 O 0.4775(5) 0.6518(3) 0.40773(9) 0.0189(6) Uani 1 1 d . .
N00B N 0.1891(5) 0.3891(4) 0.09341(9) 0.0123(6) Uani 1 1 d . .
N3 N 0.8073(5) 0.6094(4) 0.40638(9) 0.0135(7) Uani 1 1 d . .
N2 N -0.0896(5) 0.4293(4) 0.13088(9) 0.0137(7) Uani 1 1 d . .
N4 N 1.0827(5) 0.5684(4) 0.36824(9) 0.0141(7) Uani 1 1 d . .
H4 H 1.210087 0.568321 0.375117 0.017 Uiso 1 1 calc R U
C21 C 0.6050(6) 0.5763(5) 0.39823(11) 0.0140(7) Uani 1 1 d . .
C25 C 1.0435(6) 0.4396(4) 0.42490(11) 0.0134(7) Uani 1 1 d . .
H25A H 1.133048 0.377529 0.414367 0.016 Uiso 1 1 calc R U
H25B H 1.129226 0.517346 0.440233 0.016 Uiso 1 1 calc R U
C1 C 0.3912(6) 0.4215(4) 0.10233(11) 0.0139(7) Uani 1 1 d . .
C4 C 0.0677(6) 0.4967(4) 0.10788(11) 0.0128(7) Uani 1 1 d . .
C33 C 0.9862(7) 0.8622(4) 0.40400(11) 0.0157(8) Uani 1 1 d . .
N1 N -0.0450(6) 0.5603(4) 0.07465(11) 0.0226(8) Uani 1 1 d . .
H1 H -0.176685 0.548641 0.070771 0.027 Uiso 1 1 calc R U
C26 C 0.9013(6) 0.3551(5) 0.45039(11) 0.0151(8) Uani 1 1 d . .
C13 C 0.0118(6) 0.1369(4) 0.09558(11) 0.0147(8) Uani 1 1 d . .
C24 C 0.9288(6) 0.5025(4) 0.39185(11) 0.0134(7) Uani 1 1 d . .
C39 C 1.0348(6) 0.6308(4) 0.33554(11) 0.0145(8) Uani 1 1 d . .
C6 C 0.0979(6) 0.6447(4) 0.04975(11) 0.0149(8) Uani 1 1 d . .
C12 C 0.0969(7) 0.2563(4) 0.07178(11) 0.0150(8) Uani 1 1 d . .
H12A H 0.199747 0.222976 0.056572 0.018 Uiso 1 1 calc R U
H12B H -0.013380 0.276614 0.054373 0.018 Uiso 1 1 calc R U
C32 C 0.8996(7) 0.7420(4) 0.42788(11) 0.0159(8) Uani 1 1 d . .
H32A H 1.009472 0.721498 0.445344 0.019 Uiso 1 1 calc R U
H32B H 0.796674 0.775518 0.443026 0.019 Uiso 1 1 calc R U
C23 C 0.7650(6) 0.3879(5) 0.36965(11) 0.0152(8) Uani 1 1 d . .
H23A H 0.784604 0.385511 0.342632 0.018 Uiso 1 1 calc R U
H23B H 0.774445 0.293905 0.378480 0.018 Uiso 1 1 calc R U
C3 C 0.2310(6) 0.6104(5) 0.13052(11) 0.0151(8) Uani 1 1 d . .
H3A H 0.227389 0.703930 0.120955 0.018 Uiso 1 1 calc R U
H3B H 0.205559 0.615568 0.157289 0.018 Uiso 1 1 calc R U
C11 C 0.2232(6) 0.5799(5) 0.02571(11) 0.0153(8) Uani 1 1 d . .
H11 H 0.213913 0.480713 0.023636 0.018 Uiso 1 1 calc R U
C19 C -0.0406(7) 0.3675(5) 0.16350(11) 0.0162(8) Uani 1 1 d . .
C10 C 0.3615(7) 0.6634(5) 0.00488(12) 0.0188(8) Uani 1 1 d . .
H10 H 0.445214 0.619266 -0.010703 0.023 Uiso 1 1 calc R U
C22 C 0.5583(6) 0.4302(5) 0.37705(12) 0.0183(8) Uani 1 1 d . .
H22A H 0.477583 0.434386 0.353265 0.022 Uiso 1 1 calc R U
H22B H 0.482464 0.361791 0.392308 0.022 Uiso 1 1 calc R U
C31 C 0.7780(6) 0.4202(5) 0.47418(11) 0.0159(8) Uani 1 1 d . .
H31 H 0.787070 0.519372 0.475971 0.019 Uiso 1 1 calc R U
C14 C -0.1926(7) 0.0729(5) 0.08969(13) 0.0190(8) Uani 1 1 d . .
H14 H -0.278138 0.105274 0.071210 0.023 Uiso 1 1 calc R U
C18 C 0.1364(7) 0.0874(5) 0.12391(12) 0.0191(8) Uani 1 1 d . .
H18 H 0.273802 0.128394 0.128245 0.023 Uiso 1 1 calc R U
C38 C 0.8608(8) 0.9134(5) 0.37623(12) 0.0215(9) Uani 1 1 d . .
H38 H 0.722972 0.873307 0.372048 0.026 Uiso 1 1 calc R U
C30 C 0.6405(7) 0.3372(5) 0.49544(12) 0.0191(9) Uani 1 1 d . .
H30 H 0.556844 0.381557 0.510989 0.023 Uiso 1 1 calc R U
C34 C 1.1914(7) 0.9228(5) 0.40938(14) 0.0222(9) Uani 1 1 d . .
H34 H 1.277117 0.888449 0.427448 0.027 Uiso 1 1 calc R U
C2 C 0.4376(7) 0.5638(5) 0.12520(14) 0.0216(9) Uani 1 1 d . .
H2A H 0.523115 0.633199 0.111665 0.026 Uiso 1 1 calc R U
H2B H 0.508541 0.553891 0.149648 0.026 Uiso 1 1 calc R U
C9 C 0.3759(8) 0.8096(5) 0.00704(13) 0.0260(10) Uani 1 1 d . .
H9 H 0.469876 0.864505 -0.006718 0.031 Uiso 1 1 calc R U
C20 C -0.2193(7) 0.2850(5) 0.18097(12) 0.0225(9) Uani 1 1 d . .
H20A H -0.223481 0.184387 0.174881 0.034 Uiso 1 1 calc R U
H20B H -0.344740 0.313672 0.171078 0.034 Uiso 1 1 calc R U
H20C H -0.203834 0.304356 0.208117 0.034 Uiso 1 1 calc R U
C29 C 0.6277(8) 0.1906(5) 0.49358(14) 0.0276(10) Uani 1 1 d . .
H29 H 0.534718 0.135829 0.507558 0.033 Uiso 1 1 calc R U
C17 C 0.0572(9) -0.0217(5) 0.14550(13) 0.0263(10) Uani 1 1 d . .
H17 H 0.140887 -0.052070 0.164625 0.032 Uiso 1 1 calc R U
C40 C 1.2156(7) 0.7075(5) 0.31734(12) 0.0208(9) Uani 1 1 d . .
H40A H 1.206424 0.677030 0.290750 0.031 Uiso 1 1 calc R U
H40B H 1.340578 0.685445 0.329426 0.031 Uiso 1 1 calc R U
H40C H 1.215257 0.808912 0.320217 0.031 Uiso 1 1 calc R U
C16 C -0.1449(9) -0.0862(5) 0.13895(13) 0.0280(11) Uani 1 1 d . .
H16 H -0.196366 -0.161036 0.153220 0.034 Uiso 1 1 calc R U
C27 C 0.8904(8) 0.2065(5) 0.44913(14) 0.0249(10) Uani 1 1 d . .
H27 H 0.974670 0.161867 0.433763 0.030 Uiso 1 1 calc R U
C37 C 0.9410(9) 1.0239(5) 0.35485(13) 0.0291(11) Uani 1 1 d . .
H37 H 0.856872 1.057222 0.336316 0.035 Uiso 1 1 calc R U
C36 C 1.1454(9) 1.0846(5) 0.36099(14) 0.0308(11) Uani 1 1 d . .
H36 H 1.198445 1.159250 0.346797 0.037 Uiso 1 1 calc R U
C7 C 0.1111(8) 0.7936(5) 0.05097(14) 0.0250(10) Uani 1 1 d . .
H7 H 0.025997 0.838338 0.066111 0.030 Uiso 1 1 calc R U
C35 C 1.2707(8) 1.0340(5) 0.38824(15) 0.0290(11) Uani 1 1 d . .
H35 H 1.408295 1.074581 0.392412 0.035 Uiso 1 1 calc R U
C15 C -0.2714(8) -0.0388(5) 0.11096(14) 0.0250(10) Uani 1 1 d . .
H15 H -0.407927 -0.081453 0.106470 0.030 Uiso 1 1 calc R U
C28 C 0.7551(9) 0.1249(5) 0.47058(16) 0.0330(12) Uani 1 1 d . .
H28 H 0.749365 0.025950 0.469620 0.040 Uiso 1 1 calc R U
C8 C 0.2477(10) 0.8755(5) 0.03014(16) 0.0338(12) Uani 1 1 d . .
H8 H 0.254701 0.974478 0.031444 0.041 Uiso 1 1 calc R U
C41 C 0.7488(8) 0.7610(6) 0.24572(13) 0.0268(10) Uani 1 1 d . .
H41 H 0.743717 0.723570 0.270986 0.032 Uiso 1 1 calc R U
C42 C 0.3235(8) 0.2956(6) 0.25178(13) 0.0271(10) Uani 1 1 d . .
H42 H 0.294952 0.321885 0.225739 0.032 Uiso 1 1 calc R U

loop_
_atom_site_aniso_label
_atom_site_aniso_U_11
_atom_site_aniso_U_22
_atom_site_aniso_U_33
_atom_site_aniso_U_23
_atom_site_aniso_U_13
_atom_site_aniso_U_12
Cl2 0.0416(7) 0.0349(7) 0.0248(6) 0.0019(5) 0.0125(5) 0.0112(6)
Cl5 0.0294(6) 0.0429(7) 0.0264(6) 0.0041(5) 0.0054(5) 0.0081(5)
Cl4 0.0347(7) 0.0347(7) 0.0231(5) 0.0007(5) 0.0016(5) -0.0016(5)
Cl1 0.0305(7) 0.0515(9) 0.0287(6) 0.0041(6) -0.0016(5) 0.0066(6)
Cl3 0.0521(8) 0.0283(6) 0.0279(6) -0.0024(5) 0.0005(5) -0.0003(6)
Cl6 0.0406(8) 0.0326(7) 0.0652(10) -0.0047(7) 0.0053(7) 0.0091(6)
O4 0.0201(15) 0.0223(16) 0.0118(13) -0.0008(11) -0.0010(11) 0.0035(12)
O1 0.0243(16) 0.0281(17) 0.0095(13) -0.0004(12) -0.0005(11) 0.0050(13)
O2 0.0135(14) 0.0221(16) 0.0234(15) -0.0013(12) 0.0040(11) 0.0062(12)
O3 0.0142(14) 0.0246(16) 0.0203(15) -0.0002(12) 0.0043(11) 0.0097(12)
N00B 0.0143(16) 0.0145(16) 0.0085(14) -0.0016(12) 0.0036(12) 0.0035(13)
N3 0.0143(16) 0.0157(16) 0.0110(15) -0.0023(12) 0.0026(12) 0.0050(13)
N2 0.0142(16) 0.0179(17) 0.0101(14) 0.0018(12) 0.0039(12) 0.0047(13)
N4 0.0145(16) 0.0186(17) 0.0105(15) 0.0022(12) 0.0047(12) 0.0042(13)
C21 0.0140(18) 0.019(2) 0.0093(16) -0.0003(14) 0.0015(13) 0.0034(15)
C25 0.0129(18) 0.0153(19) 0.0128(17) 0.0003(14) 0.0043(14) 0.0038(15)
C1 0.0160(19) 0.0155(19) 0.0109(17) 0.0010(14) 0.0028(14) 0.0035(15)
C4 0.0133(18) 0.0158(19) 0.0094(16) -0.0004(14) 0.0027(13) 0.0021(15)
C33 0.020(2) 0.0144(19) 0.0138(18) -0.0018(14) 0.0047(15) 0.0047(16)
N1 0.0196(19) 0.028(2) 0.0217(18) 0.0046(15) 0.0055(14) 0.0047(16)
C26 0.0181(19) 0.018(2) 0.0100(16) -0.0002(14) 0.0027(14) 0.0040(16)
C13 0.019(2) 0.0144(19) 0.0108(17) -0.0027(14) 0.0028(14) 0.0042(15)
C24 0.0140(18) 0.0168(19) 0.0103(16) -0.0008(14) 0.0047(14) 0.0044(15)
C39 0.019(2) 0.0164(19) 0.0094(16) 0.0003(14) 0.0054(14) 0.0044(15)
C6 0.0170(19) 0.0168(19) 0.0118(17) -0.0003(14) 0.0032(14) 0.0045(15)
C12 0.020(2) 0.0155(19) 0.0087(16) -0.0025(14) 0.0010(14) 0.0015(15)
C32 0.018(2) 0.0158(19) 0.0125(17) -0.0025(14) 0.0016(14) 0.0006(15)
C23 0.0140(19) 0.018(2) 0.0136(17) -0.0011(14) 0.0010(14) 0.0046(15)
C3 0.0131(18) 0.019(2) 0.0128(17) -0.0042(14) 0.0001(14) 0.0029(15)
C11 0.019(2) 0.0173(19) 0.0104(17) 0.0002(14) 0.0023(14) 0.0038(16)
C19 0.022(2) 0.019(2) 0.0087(17) 0.0003(14) 0.0056(14) 0.0059(16)
C10 0.020(2) 0.024(2) 0.0125(18) 0.0013(15) 0.0056(15) 0.0026(17)
C22 0.0129(19) 0.020(2) 0.021(2) -0.0084(16) 0.0011(15) 0.0014(16)
C31 0.0178(19) 0.020(2) 0.0104(17) 0.0006(14) 0.0019(14) 0.0032(16)
C14 0.019(2) 0.018(2) 0.020(2) 0.0014(16) 0.0021(16) 0.0026(16)
C18 0.024(2) 0.017(2) 0.0161(19) -0.0009(15) -0.0017(16) 0.0053(17)
C38 0.030(2) 0.018(2) 0.0170(19) -0.0028(16) -0.0005(17) 0.0061(18)
C30 0.019(2) 0.026(2) 0.0123(18) 0.0007(16) 0.0063(15) 0.0027(17)
C34 0.021(2) 0.018(2) 0.028(2) 0.0007(17) 0.0042(17) 0.0026(17)
C2 0.0113(19) 0.024(2) 0.028(2) -0.0096(18) 0.0011(16) 0.0025(16)
C9 0.034(3) 0.021(2) 0.022(2) 0.0017(17) 0.0135(19) -0.0050(19)
C20 0.025(2) 0.029(2) 0.0151(19) 0.0045(17) 0.0101(16) 0.0045(19)
C29 0.034(3) 0.025(2) 0.022(2) 0.0012(18) 0.0148(19) -0.004(2)
C17 0.044(3) 0.021(2) 0.0145(19) 0.0032(17) -0.0006(19) 0.009(2)
C40 0.022(2) 0.026(2) 0.0168(19) 0.0065(16) 0.0096(16) 0.0054(18)
C16 0.045(3) 0.022(2) 0.018(2) 0.0046(17) 0.013(2) 0.002(2)
C27 0.034(3) 0.015(2) 0.026(2) 0.0010(17) 0.0127(19) 0.0037(19)
C37 0.052(3) 0.022(2) 0.015(2) 0.0002(17) 0.002(2) 0.011(2)
C36 0.052(3) 0.020(2) 0.022(2) 0.0048(18) 0.015(2) 0.006(2)
C7 0.037(3) 0.015(2) 0.025(2) 0.0022(17) 0.0142(19) 0.0059(19)
C35 0.032(3) 0.023(2) 0.032(3) 0.0020(19) 0.012(2) -0.002(2)
C15 0.025(2) 0.021(2) 0.029(2) 0.0009(18) 0.0097(18) -0.0011(18)
C28 0.049(3) 0.015(2) 0.036(3) -0.0008(19) 0.024(2) 0.000(2)
C8 0.052(3) 0.015(2) 0.036(3) 0.001(2) 0.024(2) 0.000(2)
C41 0.035(3) 0.034(3) 0.0130(19) 0.0020(18) -0.0002(17) 0.010(2)
C42 0.033(3) 0.032(3) 0.017(2) 0.0008(18) 0.0005(18) 0.008(2)

loop_
_atom_type_symbol
_atom_type_description
_atom_type_scat_dispersion_real
_atom_type_scat_dispersion_imag
_atom_type_scat_source
C C 0.0033 0.0016 'International Tables Vol C Tables 4.2.6.8 and 6.1.1.4'
H H 0.0000 0.0000 'International Tables Vol C Tables 4.2.6.8 and 6.1.1.4'
Cl Cl 0.1484 0.1585 'International Tables Vol C Tables 4.2.6.8 and 6.1.1.4'
N N 0.0061 0.0033 'International Tables Vol C Tables 4.2.6.8 and 6.1.1.4'
O O 0.0106 0.0060 'International Tables Vol C Tables 4.2.6.8 and 6.1.1.4'

loop_
_geom_angle_atom_site_label_1
_geom_angle_atom_site_label_2
_geom_angle_atom_site_label_3
_geom_angle
C1 N00B C12 122.3(3)
C1 N00B C4 114.6(3)
C12 N00B C4 123.1(3)
C21 N3 C32 122.0(3)
C21 N3 C24 115.0(3)
C32 N3 C24 122.9(3)
C19 N2 C4 121.8(3)
C39 N4 C24 123.1(3)
C39 N4 H4 118.4
C24 N4 H4 118.4
O3 C21 N3 124.9(4)
O3 C21 C22 126.0(4)
N3 C21 C22 109.0(3)
C26 C25 C24 113.6(3)
C26 C25 H25A 108.9
C24 C25 H25A 108.8
C26 C25 H25B 108.8
C24 C25 H25B 108.9
H25A C25 H25B 107.7
O2 C1 N00B 124.1(4)
O2 C1 C2 126.3(4)
N00B C1 C2 109.6(3)
N2 C4 N00B 109.8(3)
N2 C4 C3 113.9(3)
N00B C4 C3 103.4(3)
N2 C4 N1 106.9(3)
N00B C4 N1 110.9(3)
C3 C4 N1 112.0(3)
C34 C33 C38 118.7(4)
C34 C33 C32 120.5(4)
C38 C33 C32 120.8(4)
C6 N1 C4 113.6(3)
C6 N1 H1 123.2
C4 N1 H1 123.2
C31 C26 C27 119.0(4)
C31 C26 C25 122.2(4)
C27 C26 C25 118.8(4)
C14 C13 C18 118.3(4)
C14 C13 C12 120.7(4)
C18 C13 C12 121.0(4)
N4 C24 N3 110.2(3)
N4 C24 C23 113.3(3)
N3 C24 C23 103.2(3)
N4 C24 C25 107.3(3)
N3 C24 C25 111.0(3)
C23 C24 C25 111.8(3)
O4 C39 N4 122.5(4)
O4 C39 C40 122.4(4)
N4 C39 C40 115.1(4)
C11 C6 C7 118.0(4)
C11 C6 N1 122.5(4)
C7 C6 N1 119.4(4)
N00B C12 C13 115.0(3)
N00B C12 H12A 108.5
C13 C12 H12A 108.5
N00B C12 H12B 108.5
C13 C12 H12B 108.5
H12A C12 H12B 107.5
N3 C32 C33 115.2(3)
N3 C32 H32A 108.5
C33 C32 H32A 108.5
N3 C32 H32B 108.5
C33 C32 H32B 108.5
H32A C32 H32B 107.5
C22 C23 C24 106.4(3)
C22 C23 H23A 110.4
C24 C23 H23A 110.4
C22 C23 H23B 110.4
C24 C23 H23B 110.4
H23A C23 H23B 108.6
C2 C3 C4 106.7(3)
C2 C3 H3A 110.4
C4 C3 H3A 110.4
C2 C3 H3B 110.4
C4 C3 H3B 110.4
H3A C3 H3B 108.6
C10 C11 C6 120.3(4)
C10 C11 H11 119.8
C6 C11 H11 119.8
O1 C19 N2 122.5(4)
O1 C19 C20 122.3(4)
N2 C19 C20 115.2(4)
C9 C10 C11 120.9(4)
C9 C10 H10 119.5
C11 C10 H10 119.5
C21 C22 C23 105.7(3)
C21 C22 H22A 110.6
C23 C22 H22A 110.6
C21 C22 H22B 110.6
C23 C22 H22B 110.6
H22A C22 H22B 108.7
C26 C31 C30 120.2(4)
C26 C31 H31 119.9
C30 C31 H31 119.9
C15 C14 C13 121.1(4)
C15 C14 H14 119.4
C13 C14 H14 119.4
C17 C18 C13 120.6(4)
C17 C18 H18 119.7
C13 C18 H18 119.7
C37 C38 C33 120.3(5)
C37 C38 H38 119.9
C33 C38 H38 119.9
C29 C30 C31 120.6(4)
C29 C30 H30 119.7
C31 C30 H30 119.7
C33 C34 C35 120.9(5)
C33 C34 H34 119.5
C35 C34 H34 119.5
C1 C2 C3 105.7(3)
C1 C2 H2A 110.6
C3 C2 H2A 110.6
C1 C2 H2B 110.6
C3 C2 H2B 110.6
H2A C2 H2B 108.7
C10 C9 C8 119.4(4)
C10 C9 H9 120.3
C8 C9 H9 120.3
C19 C20 H20A 109.5
C19 C20 H20B 109.5
H20A C20 H20B 109.5
C19 C20 H20C 109.5
H20A C20 H20C 109.5
H20B C20 H20C 109.5
C30 C29 C28 119.5(4)
C30 C29 H29 120.3
C28 C29 H29 120.3
C18 C17 C16 120.6(4)
C18 C17 H17 119.7
C16 C17 H17 119.7
C39 C40 H40A 109.5
C39 C40 H40B 109.5
H40A C40 H40B 109.5
C39 C40 H40C 109.5
H40A C40 H40C 109.5
H40B C40 H40C 109.5
C17 C16 C15 119.7(4)
C17 C16 H16 120.1
C15 C16 H16 120.1
C28 C27 C26 120.5(4)
C28 C27 H27 119.7
C26 C27 H27 119.7
C38 C37 C36 120.3(5)
C38 C37 H37 119.9
C36 C37 H37 119.9
C35 C36 C37 119.8(5)
C35 C36 H36 120.1
C37 C36 H36 120.1
C8 C7 C6 121.3(4)
C8 C7 H7 119.4
C6 C7 H7 119.4
C36 C35 C34 120.0(5)
C36 C35 H35 120.0
C34 C35 H35 120.0
C14 C15 C16 119.6(5)
C14 C15 H15 120.2
C16 C15 H15 120.2
C27 C28 C29 120.2(5)
C27 C28 H28 119.9
C29 C28 H28 119.9
C7 C8 C9 120.0(4)
C7 C8 H8 120.0
C9 C8 H8 120.0
Cl1 C41 Cl2 110.8(3)
Cl1 C41 Cl3 109.9(3)
Cl2 C41 Cl3 109.6(3)
Cl1 C41 H41 108.8
Cl2 C41 H41 108.8
Cl3 C41 H41 108.8
Cl6 C42 Cl4 109.7(3)
Cl6 C42 Cl5 111.4(3)
Cl4 C42 Cl5 109.6(3)
Cl6 C42 H42 108.7
Cl4 C42 H42 108.7
Cl5 C42 H42 108.7

loop_
_geom_bond_atom_site_label_1
_geom_bond_atom_site_label_2
_geom_bond_distance
Cl2 C41 1.756(5)
Cl5 C42 1.777(5)
Cl4 C42 1.764(6)
Cl1 C41 1.760(5)
Cl3 C41 1.761(6)
Cl6 C42 1.759(5)
O4 C39 1.221(5)
O1 C19 1.223(5)
O2 C1 1.237(5)
O3 C21 1.233(5)
N00B C1 1.335(5)
N00B C12 1.459(5)
N00B C4 1.476(5)
N3 C21 1.332(5)
N3 C32 1.455(5)
N3 C24 1.472(5)
N2 C19 1.364(5)
N2 C4 1.456(5)
N4 C39 1.367(5)
N4 C24 1.449(5)
N4 H4 0.8600
C21 C22 1.511(6)
C25 C26 1.518(5)
C25 C24 1.546(6)
C25 H25A 0.9700
C25 H25B 0.9700
C1 C2 1.507(6)
C4 C3 1.547(6)
C4 N1 1.548(5)
C33 C34 1.385(6)
C33 C38 1.397(6)
C33 C32 1.522(6)
N1 C6 1.506(5)
N1 H1 0.8600
C26 C31 1.388(5)
C26 C27 1.396(6)
C13 C14 1.390(6)
C13 C18 1.400(6)
C13 C12 1.511(6)
C24 C23 1.546(6)
C39 C40 1.504(6)
C6 C11 1.401(5)
C6 C7 1.398(6)
C12 H12A 0.9700
C12 H12B 0.9700
C32 H32A 0.9700
C32 H32B 0.9700
C23 C22 1.513(6)
C23 H23A 0.9700
C23 H23B 0.9700
C3 C2 1.515(6)
C3 H3A 0.9700
C3 H3B 0.9700
C11 C10 1.393(6)
C11 H11 0.9300
C19 C20 1.503(6)
C10 C9 1.370(7)
C10 H10 0.9300
C22 H22A 0.9700
C22 H22B 0.9700
C31 C30 1.397(6)
C31 H31 0.9300
C14 C15 1.390(6)
C14 H14 0.9300
C18 C17 1.381(7)
C18 H18 0.9300
C38 C37 1.388(7)
C38 H38 0.9300
C30 C29 1.375(7)
C30 H30 0.9300
C34 C35 1.386(7)
C34 H34 0.9300
C2 H2A 0.9700
C2 H2B 0.9700
C9 C8 1.400(7)
C9 H9 0.9300
C20 H20A 0.9600
C20 H20B 0.9600
C20 H20C 0.9600
C29 C28 1.394(7)
C29 H29 0.9300
C17 C16 1.380(8)
C17 H17 0.9300
C40 H40A 0.9600
C40 H40B 0.9600
C40 H40C 0.9600
C16 C15 1.389(8)
C16 H16 0.9300
C27 C28 1.386(7)
C27 H27 0.9300
C37 C36 1.383(9)
C37 H37 0.9300
C36 C35 1.381(8)
C36 H36 0.9300
C7 C8 1.379(7)
C7 H7 0.9300
C35 H35 0.9300
C15 H15 0.9300
C28 H28 0.9300
C8 H8 0.9300
C41 H41 0.9800
C42 H42 0.9800
